data_7125690
loop_
_publ_author_name
'Mei, Ruhuai'
'Fang, Xinyue'
'He, Liang'
'Sun, Junmei'
'Zou, Liang'
'Ma, Wenbo'
'Ackermann, Lutz'

_publ_section_title
;
 Cobaltaelectro-catalyzed oxidative allene annulation by electro-removable
 hydrazides.
;
_journal_issue 9
_journal_name_full 'Chemical communications (Cambridge, England)'
_journal_page_first 1393
_journal_page_last 1396
_journal_paper_doi 10.1039/c9cc09076b
_journal_volume 56
_journal_year 2020
_chemical_formula_sum 'C28 H24 N3 O2 P'
_chemical_formula_weight 465.47
_space_group_crystal_system monoclinic
_space_group_IT_number 14
_space_group_name_Hall '-P 2ybc'
_space_group_name_H-M_alt 'P 1 21/c 1'
_atom_sites_solution_hydrogens geom
_audit_creation_method SHELXL-2014/7
_audit_update_record
;
2019-11-06 deposited with the CCDC.	2019-12-23 downloaded from the CCDC.
;
_cell_angle_alpha 90
_cell_angle_beta 110.736(3)
_cell_angle_gamma 90
_cell_formula_units_Z 4
_cell_length_a 9.7656(3)
_cell_length_b 22.5128(5)
_cell_length_c 11.5704(3)
_cell_measurement_temperature 293(2)
_cell_volume 2378.98(12)
_computing_structure_refinement 'SHELXL-2014/7 (Sheldrick, 2014)'
_diffrn_ambient_temperature 293(2)
_diffrn_measured_fraction_theta_full 0.999
_diffrn_measured_fraction_theta_max 0.978
_diffrn_radiation_type CuK\a
_diffrn_radiation_wavelength 1.54184
_diffrn_reflns_av_R_equivalents 0.0451
_diffrn_reflns_av_unetI/netI 0.0392
_diffrn_reflns_Laue_measured_fraction_full 0.999
_diffrn_reflns_Laue_measured_fraction_max 0.978
_diffrn_reflns_limit_h_max 11
_diffrn_reflns_limit_h_min -11
_diffrn_reflns_limit_k_max 27
_diffrn_reflns_limit_k_min -27
_diffrn_reflns_limit_l_max 14
_diffrn_reflns_limit_l_min -12
_diffrn_reflns_number 13259
_diffrn_reflns_point_group_measured_fraction_full 0.999
_diffrn_reflns_point_group_measured_fraction_max 0.978
_diffrn_reflns_theta_full 67.684
_diffrn_reflns_theta_max 71.900
_diffrn_reflns_theta_min 3.927
_exptl_absorpt_coefficient_mu 1.268
_exptl_crystal_density_diffrn 1.300
_exptl_crystal_F_000 976
_refine_diff_density_max 0.329
_refine_diff_density_min -0.399
_refine_diff_density_rms 0.067
_refine_ls_extinction_method none
_refine_ls_goodness_of_fit_ref 1.016
_refine_ls_hydrogen_treatment constr
_refine_ls_matrix_type full
_refine_ls_number_parameters 308
_refine_ls_number_reflns 4561
_refine_ls_number_restraints 0
_refine_ls_restrained_S_all 1.016
_refine_ls_R_factor_all 0.0710
_refine_ls_R_factor_gt 0.0618
_refine_ls_shift/su_max 0.000
_refine_ls_shift/su_mean 0.000
_refine_ls_structure_factor_coef Fsqd
_refine_ls_weighting_details 'w=1/[\s^2^(Fo^2^)+(0.1220P)^2^+0.3630P] where P=(Fo^2^+2Fc^2^)/3'
_refine_ls_weighting_scheme calc
_refine_ls_wR_factor_gt 0.1683
_refine_ls_wR_factor_ref 0.1834
_reflns_Friedel_coverage 0.000
_reflns_number_gt 3742
_reflns_number_total 4561
_reflns_threshold_expression 'I > 2\s(I)'
_cod_data_source_file c9cc09076b2.cif
_cod_data_source_block cd-meh-hl-rmc87b
_cod_depositor_comments 'Adding full bibliography for 7125690--7125691.cif.'
_cod_original_cell_volume 2379.00(11)
_cod_original_sg_symbol_H-M 'P 21/c'
_cod_database_code 7125690
_shelx_shelxl_version_number 2014/7
_shelx_space_group_comment
;
The symmetry employed for this shelxl refinement is uniquely defined
by the following loop, which should always be used as a source of
symmetry information in preference to the above space-group names.
They are only intended as comments.
;

loop_
_space_group_symop_operation_xyz
'x, y, z'
'-x, y+1/2, -z+1/2'
'-x, -y, -z'
'x, -y-1/2, z-1/2'

loop_
_atom_site_label
_atom_site_type_symbol
_atom_site_fract_x
_atom_site_fract_y
_atom_site_fract_z
_atom_site_U_iso_or_equiv
_atom_site_adp_type
_atom_site_occupancy
_atom_site_site_symmetry_order
_atom_site_calc_flag
_atom_site_refinement_flags_posn
_atom_site_refinement_flags_adp
P01 P 0.65953(6) 0.26168(2) 0.58919(5) 0.0425(2) Uani 1 1 d . .
O002 O 0.87832(18) 0.50172(8) 0.66828(18) 0.0578(5) Uani 1 1 d . .
O003 O 0.6797(2) 0.28743(8) 0.47854(16) 0.0575(4) Uani 1 1 d . .
N004 N 0.80339(18) 0.40899(8) 0.69488(16) 0.0395(4) Uani 1 1 d . .
N005 N 0.94219(18) 0.38735(9) 0.70679(17) 0.0444(4) Uani 1 1 d . .
N006 N 1.1894(2) 0.40240(10) 0.81227(19) 0.0518(5) Uani 1 1 d . .
C007 C 1.0554(2) 0.40363(9) 0.8160(2) 0.0407(5) Uani 1 1 d . .
C008 C 0.6349(2) 0.49109(10) 0.66504(18) 0.0418(5) Uani 1 1 d . .
C009 C 0.7802(2) 0.46997(10) 0.67477(19) 0.0422(5) Uani 1 1 d . .
C00A C 0.7346(2) 0.18806(9) 0.6245(2) 0.0412(5) Uani 1 1 d . .
C00B C 0.5314(2) 0.45170(10) 0.67911(18) 0.0423(5) Uani 1 1 d . .
C00C C 0.6998(2) 0.36923(9) 0.70899(18) 0.0391(4) Uani 1 1 d . .
C00D C 0.5680(2) 0.39044(10) 0.70199(19) 0.0433(5) Uani 1 1 d . .
H00D H 0.4992 0.3645 0.7124 0.052 Uiso 1 1 calc R U
C00E C 1.0275(2) 0.41741(11) 0.9235(2) 0.0487(5) Uani 1 1 d . .
H00E H 0.9323 0.4175 0.9237 0.058 Uiso 1 1 calc R U
C00F C 0.4684(3) 0.25376(10) 0.5687(2) 0.0491(5) Uani 1 1 d . .
C00G C 0.6782(3) 0.14585(11) 0.5324(2) 0.0530(6) Uani 1 1 d . .
H00G H 0.6043 0.1564 0.4590 0.064 Uiso 1 1 calc R U
C00H C 0.7421(2) 0.30509(10) 0.7301(2) 0.0454(5) Uani 1 1 d . .
H00A H 0.7105 0.2894 0.7946 0.054 Uiso 1 1 calc R U
H00B H 0.8478 0.3016 0.7577 0.054 Uiso 1 1 calc R U
C00I C 1.1437(3) 0.43071(13) 1.0283(2) 0.0577(6) Uani 1 1 d . .
H00I H 1.1284 0.4404 1.1009 0.069 Uiso 1 1 calc R U
C00J C 0.6002(3) 0.55115(11) 0.6398(2) 0.0532(6) Uani 1 1 d . .
H00J H 0.6696 0.5770 0.6298 0.064 Uiso 1 1 calc R U
C00K C 0.3926(3) 0.47393(14) 0.6683(2) 0.0571(6) Uani 1 1 d . .
H00K H 0.3222 0.4485 0.6778 0.069 Uiso 1 1 calc R U
C00L C 1.2842(3) 0.42963(14) 1.0253(2) 0.0618(7) Uani 1 1 d . .
H00L H 1.3650 0.4383 1.0954 0.074 Uiso 1 1 calc R U
C00M C 0.8424(3) 0.07277(11) 0.6561(2) 0.0524(6) Uani 1 1 d . .
H00M H 0.8786 0.0342 0.6667 0.063 Uiso 1 1 calc R U
C00N C 0.8448(3) 0.17147(11) 0.7327(2) 0.0579(6) Uani 1 1 d . .
H00N H 0.8821 0.1989 0.7962 0.069 Uiso 1 1 calc R U
C00O C 1.2999(3) 0.41551(14) 0.9169(3) 0.0610(7) Uani 1 1 d . .
H00O H 1.3943 0.4149 0.9150 0.073 Uiso 1 1 calc R U
C00P C 0.7306(3) 0.08851(12) 0.5485(3) 0.0584(6) Uani 1 1 d . .
H00P H 0.6906 0.0604 0.4869 0.070 Uiso 1 1 calc R U
C00Q C 0.3610(3) 0.53299(15) 0.6439(2) 0.0644(7) Uani 1 1 d . .
H00Q H 0.2689 0.5472 0.6365 0.077 Uiso 1 1 calc R U
C00R C 0.8999(3) 0.11406(12) 0.7471(3) 0.0593(6) Uani 1 1 d . .
H00R H 0.9763 0.1036 0.8190 0.071 Uiso 1 1 calc R U
C00S C 0.4650(3) 0.57216(13) 0.6298(2) 0.0633(7) Uani 1 1 d . .
H00S H 0.4425 0.6122 0.6137 0.076 Uiso 1 1 calc R U
C00T C 0.9693(3) 0.38421(14) 0.5904(2) 0.0603(7) Uani 1 1 d . .
H00C H 0.8883 0.3649 0.5289 0.090 Uiso 1 1 calc R U
H00F H 1.0573 0.3620 0.6026 0.090 Uiso 1 1 calc R U
H00H H 0.9802 0.4236 0.5632 0.090 Uiso 1 1 calc R U
C00U C 0.4213(3) 0.22471(19) 0.6504(3) 0.0822(10) Uani 1 1 d . .
H00U H 0.4894 0.2084 0.7214 0.099 Uiso 1 1 calc R U
C00V C 0.1726(3) 0.24248(19) 0.5285(4) 0.0878(11) Uani 1 1 d . .
H00V H 0.0734 0.2393 0.5156 0.105 Uiso 1 1 calc R U
C00W C 0.2735(4) 0.2190(2) 0.6295(4) 0.0932(12) Uani 1 1 d . .
H00W H 0.2436 0.1985 0.6863 0.112 Uiso 1 1 calc R U
C00X C 0.3662(4) 0.2768(3) 0.4653(4) 0.1068(16) Uani 1 1 d . .
H00X H 0.3957 0.2965 0.4074 0.128 Uiso 1 1 calc R U
C00Y C 0.2188(4) 0.2709(3) 0.4458(5) 0.141(2) Uani 1 1 d . .
H00Y H 0.1501 0.2868 0.3746 0.170 Uiso 1 1 calc R U

loop_
_atom_site_aniso_label
_atom_site_aniso_U_11
_atom_site_aniso_U_22
_atom_site_aniso_U_33
_atom_site_aniso_U_23
_atom_site_aniso_U_13
_atom_site_aniso_U_12
P01 0.0439(3) 0.0307(3) 0.0434(3) 0.00150(19) 0.0038(2) 0.0003(2)
O002 0.0470(9) 0.0434(9) 0.0762(11) 0.0018(8) 0.0134(8) -0.0131(7)
O003 0.0682(11) 0.0459(9) 0.0516(9) 0.0073(7) 0.0129(8) 0.0018(8)
N004 0.0312(8) 0.0355(9) 0.0471(9) -0.0040(7) 0.0082(7) -0.0007(7)
N005 0.0339(8) 0.0465(10) 0.0491(10) -0.0070(8) 0.0103(7) 0.0011(7)
N006 0.0374(9) 0.0633(13) 0.0532(11) 0.0050(9) 0.0142(8) 0.0042(8)
C007 0.0350(10) 0.0353(10) 0.0488(11) 0.0022(8) 0.0111(9) 0.0010(8)
C008 0.0443(11) 0.0397(11) 0.0350(10) -0.0058(8) 0.0060(8) 0.0019(9)
C009 0.0413(10) 0.0347(10) 0.0432(10) -0.0048(8) 0.0057(8) -0.0054(8)
C00A 0.0378(10) 0.0342(10) 0.0478(11) 0.0020(8) 0.0106(9) -0.0004(8)
C00B 0.0431(11) 0.0483(12) 0.0321(9) -0.0018(8) 0.0091(8) 0.0060(9)
C00C 0.0394(10) 0.0345(10) 0.0387(10) -0.0024(8) 0.0080(8) -0.0042(8)
C00D 0.0394(10) 0.0453(12) 0.0428(11) 0.0004(8) 0.0117(9) -0.0057(9)
C00E 0.0408(11) 0.0537(13) 0.0510(12) -0.0014(10) 0.0156(9) 0.0010(10)
C00F 0.0441(11) 0.0378(11) 0.0534(13) -0.0020(9) 0.0025(10) 0.0019(9)
C00G 0.0496(12) 0.0467(13) 0.0533(13) -0.0014(10) 0.0064(10) 0.0052(10)
C00H 0.0457(11) 0.0358(11) 0.0458(11) 0.0010(8) 0.0053(9) -0.0030(9)
C00I 0.0587(14) 0.0646(16) 0.0464(12) 0.0014(11) 0.0145(11) 0.0020(12)
C00J 0.0667(14) 0.0401(12) 0.0438(11) -0.0024(9) 0.0086(11) 0.0072(11)
C00K 0.0505(13) 0.0777(18) 0.0467(12) 0.0057(11) 0.0216(10) 0.0143(12)
C00L 0.0453(12) 0.0737(18) 0.0506(13) 0.0080(12) -0.0026(11) -0.0030(12)
C00M 0.0511(12) 0.0400(12) 0.0691(15) 0.0046(10) 0.0249(11) 0.0103(10)
C00N 0.0576(13) 0.0406(12) 0.0582(14) -0.0027(10) -0.0007(11) 0.0036(11)
C00O 0.0353(11) 0.0775(19) 0.0630(15) 0.0085(13) 0.0086(10) 0.0016(11)
C00P 0.0586(14) 0.0417(13) 0.0686(15) -0.0098(11) 0.0147(12) 0.0035(11)
C00Q 0.0624(15) 0.0796(19) 0.0520(13) 0.0057(12) 0.0214(12) 0.0329(14)
C00R 0.0532(13) 0.0513(14) 0.0604(14) 0.0087(11) 0.0041(11) 0.0121(11)
C00S 0.0818(18) 0.0545(15) 0.0474(13) 0.0001(11) 0.0153(13) 0.0299(14)
C00T 0.0521(13) 0.0760(18) 0.0522(13) -0.0141(12) 0.0176(11) -0.0003(13)
C00U 0.0509(15) 0.105(3) 0.079(2) 0.0267(19) 0.0082(14) -0.0041(16)
C00V 0.0443(14) 0.098(3) 0.109(3) -0.009(2) 0.0126(17) 0.0016(15)
C00W 0.0639(19) 0.122(3) 0.094(3) 0.009(2) 0.0278(18) -0.013(2)
C00X 0.0525(17) 0.159(4) 0.090(3) 0.053(3) 0.0025(17) 0.013(2)
C00Y 0.0496(18) 0.221(7) 0.123(4) 0.069(4) -0.007(2) 0.018(3)

loop_
_atom_type_symbol
_atom_type_description
_atom_type_scat_dispersion_real
_atom_type_scat_dispersion_imag
_atom_type_scat_source
C C 0.0181 0.0091 'International Tables Vol C Tables 4.2.6.8 and 6.1.1.4'
H H 0.0000 0.0000 'International Tables Vol C Tables 4.2.6.8 and 6.1.1.4'
N N 0.0311 0.0180 'International Tables Vol C Tables 4.2.6.8 and 6.1.1.4'
O O 0.0492 0.0322 'International Tables Vol C Tables 4.2.6.8 and 6.1.1.4'
P P 0.2955 0.4335 'International Tables Vol C Tables 4.2.6.8 and 6.1.1.4'

loop_
_geom_angle_atom_site_label_1
_geom_angle_atom_site_label_2
_geom_angle_atom_site_label_3
_geom_angle
O003 P01 C00A 112.86(11)
O003 P01 C00F 111.93(11)
C00A P01 C00F 104.95(10)
O003 P01 C00H 114.26(11)
C00A P01 C00H 105.93(10)
C00F P01 C00H 106.21(11)
C009 N004 N005 116.91(17)
C009 N004 C00C 124.40(18)
N005 N004 C00C 118.64(17)
N004 N005 C007 115.15(17)
N004 N005 C00T 114.24(18)
C007 N005 C00T 120.00(18)
C007 N006 C00O 117.1(2)
N006 C007 C00E 122.6(2)
N006 C007 N005 116.0(2)
C00E C007 N005 121.28(19)
C00B C008 C00J 120.4(2)
C00B C008 C009 120.5(2)
C00J C008 C009 119.1(2)
O002 C009 N004 120.1(2)
O002 C009 C008 124.6(2)
N004 C009 C008 115.34(19)
C00N C00A C00G 118.7(2)
C00N C00A P01 125.33(18)
C00G C00A P01 115.94(16)
C008 C00B C00K 118.5(2)
C008 C00B C00D 119.48(19)
C00K C00B C00D 122.0(2)
C00D C00C N004 118.65(19)
C00D C00C C00H 123.6(2)
N004 C00C C00H 117.73(18)
C00C C00D C00B 121.7(2)
C00C C00D H00D 119.2
C00B C00D H00D 119.2
C00I C00E C007 118.3(2)
C00I C00E H00E 120.8
C007 C00E H00E 120.8
C00U C00F C00X 118.2(3)
C00U C00F P01 123.1(2)
C00X C00F P01 118.7(3)
C00P C00G C00A 120.7(2)
C00P C00G H00G 119.6
C00A C00G H00G 119.6
C00C C00H P01 111.18(15)
C00C C00H H00A 109.4
P01 C00H H00A 109.4
C00C C00H H00B 109.4
P01 C00H H00B 109.4
H00A C00H H00B 108.0
C00E C00I C00L 119.5(2)
C00E C00I H00I 120.2
C00L C00I H00I 120.2
C00S C00J C008 120.4(3)
C00S C00J H00J 119.8
C008 C00J H00J 119.8
C00Q C00K C00B 120.1(3)
C00Q C00K H00K 120.0
C00B C00K H00K 120.0
C00O C00L C00I 117.7(2)
C00O C00L H00L 121.2
C00I C00L H00L 121.2
C00R C00M C00P 119.8(2)
C00R C00M H00M 120.1
C00P C00M H00M 120.1
C00A C00N C00R 120.3(2)
C00A C00N H00N 119.8
C00R C00N H00N 119.8
N006 C00O C00L 124.7(2)
N006 C00O H00O 117.6
C00L C00O H00O 117.6
C00G C00P C00M 120.0(2)
C00G C00P H00P 120.0
C00M C00P H00P 120.0
C00K C00Q C00S 121.1(2)
C00K C00Q H00Q 119.4
C00S C00Q H00Q 119.4
C00M C00R C00N 120.4(2)
C00M C00R H00R 119.8
C00N C00R H00R 119.8
C00J C00S C00Q 119.4(2)
C00J C00S H00S 120.3
C00Q C00S H00S 120.3
N005 C00T H00C 109.5
N005 C00T H00F 109.5
H00C C00T H00F 109.5
N005 C00T H00H 109.5
H00C C00T H00H 109.5
H00F C00T H00H 109.5
C00F C00U C00W 120.9(3)
C00F C00U H00U 119.5
C00W C00U H00U 119.5
C00W C00V C00Y 118.5(3)
C00W C00V H00V 120.8
C00Y C00V H00V 120.8
C00V C00W C00U 120.9(4)
C00V C00W H00W 119.5
C00U C00W H00W 119.5
C00F C00X C00Y 120.3(4)
C00F C00X H00X 119.9
C00Y C00X H00X 119.9
C00V C00Y C00X 121.2(4)
C00V C00Y H00Y 119.4
C00X C00Y H00Y 119.4

loop_
_geom_bond_atom_site_label_1
_geom_bond_atom_site_label_2
_geom_bond_distance
P01 O003 1.4808(18)
P01 C00A 1.800(2)
P01 C00F 1.805(3)
P01 C00H 1.825(2)
O002 C009 1.219(3)
N004 C009 1.397(3)
N004 N005 1.401(2)
N004 C00C 1.403(3)
N005 C007 1.401(3)
N005 C00T 1.464(3)
N006 C007 1.324(3)
N006 C00O 1.339(3)
C007 C00E 1.399(3)
C008 C00B 1.396(3)
C008 C00J 1.399(3)
C008 C009 1.462(3)
C00A C00N 1.382(3)
C00A C00G 1.388(3)
C00B C00K 1.409(3)
C00B C00D 1.426(3)
C00C C00D 1.348(3)
C00C C00H 1.498(3)
C00D H00D 0.9300
C00E C00I 1.369(4)
C00E H00E 0.9300
C00F C00U 1.356(4)
C00F C00X 1.360(4)
C00G C00P 1.376(4)
C00G H00G 0.9300
C00H H00A 0.9700
C00H H00B 0.9700
C00I C00L 1.385(4)
C00I H00I 0.9300
C00J C00S 1.368(4)
C00J H00J 0.9300
C00K C00Q 1.371(4)
C00K H00K 0.9300
C00L C00O 1.355(4)
C00L H00L 0.9300
C00M C00R 1.367(4)
C00M C00P 1.381(4)
C00M H00M 0.9300
C00N C00R 1.387(4)
C00N H00N 0.9300
C00O H00O 0.9300
C00P H00P 0.9300
C00Q C00S 1.397(5)
C00Q H00Q 0.9300
C00R H00R 0.9300
C00S H00S 0.9300
C00T H00C 0.9600
C00T H00F 0.9600
C00T H00H 0.9600
C00U C00W 1.382(5)
C00U H00U 0.9300
C00V C00W 1.342(6)
C00V C00Y 1.354(7)
C00V H00V 0.9300
C00W H00W 0.9300
C00X C00Y 1.383(6)
C00X H00X 0.9300
C00Y H00Y 0.9300
